data_7238300
loop_
_publ_author_name
'Chen, Man-Sheng'
'Su, Zhi'
'Chen, Min'
'Chen, Shui-Sheng'
'Li, Yi-Zhi'
'Sun, Wei-Yin'

_publ_section_title
;
 Three-dimensional lanthanide--silver heterometallic coordination
 polymers: syntheses, structures and properties
;
_journal_issue 10
_journal_name_full CrystEngComm
_journal_page_first 3267
_journal_paper_doi 10.1039/c005207h
_journal_volume 12
_journal_year 2010
_chemical_formula_sum 'C28 H18 Ag La N4 O11'
_chemical_formula_weight 833.24
_space_group_IT_number 2
_space_group_name_Hall '-P 1'
_space_group_name_H-M_alt 'P -1'
_symmetry_cell_setting triclinic
_symmetry_space_group_name_H-M 'P -1'
_atom_sites_solution_hydrogens geom
_atom_sites_solution_primary direct
_atom_sites_solution_secondary difmap
_audit_creation_method SHELXL-97
_cell_angle_alpha 107.969(2)
_cell_angle_beta 106.7870(10)
_cell_angle_gamma 103.220(2)
_cell_formula_units_Z 2
_cell_length_a 10.5151(10)
_cell_length_b 11.1900(11)
_cell_length_c 13.7534(13)
_cell_measurement_temperature 293(2)
_cell_volume 1381.1(2)
_computing_structure_refinement 'SHELXL-97 (Sheldrick, 1997)'
_computing_structure_solution 'SHELXS-97 (Sheldrick, 1990)'
_diffrn_ambient_temperature 293(2)
_diffrn_measured_fraction_theta_full 0.983
_diffrn_measured_fraction_theta_max 0.983
_diffrn_radiation_monochromator graphite
_diffrn_radiation_source 'fine-focus sealed tube'
_diffrn_radiation_type MoK\a
_diffrn_radiation_wavelength 0.71073
_diffrn_reflns_av_R_equivalents 0.0619
_diffrn_reflns_av_sigmaI/netI 0.0438
_diffrn_reflns_limit_h_max 11
_diffrn_reflns_limit_h_min -12
_diffrn_reflns_limit_k_max 8
_diffrn_reflns_limit_k_min -13
_diffrn_reflns_limit_l_max 15
_diffrn_reflns_limit_l_min -16
_diffrn_reflns_number 6891
_diffrn_reflns_theta_full 25.02
_diffrn_reflns_theta_max 25.02
_diffrn_reflns_theta_min 1.69
_exptl_absorpt_coefficient_mu 2.307
_exptl_absorpt_correction_T_max 0.7383
_exptl_absorpt_correction_T_min 0.5854
_exptl_absorpt_correction_type multi-scan
_exptl_absorpt_process_details 'SADABS; Bruker, 2000'
_exptl_crystal_density_diffrn 2.004
_exptl_crystal_density_method 'not measured'
_exptl_crystal_F_000 812
_exptl_crystal_size_max 0.26
_exptl_crystal_size_mid 0.20
_exptl_crystal_size_min 0.14
_refine_diff_density_max 1.745
_refine_diff_density_min -2.388
_refine_diff_density_rms 0.131
_refine_ls_extinction_method none
_refine_ls_goodness_of_fit_ref 1.035
_refine_ls_hydrogen_treatment constr
_refine_ls_matrix_type full
_refine_ls_number_parameters 406
_refine_ls_number_reflns 4801
_refine_ls_number_restraints 0
_refine_ls_restrained_S_all 1.035
_refine_ls_R_factor_all 0.0353
_refine_ls_R_factor_gt 0.0334
_refine_ls_shift/su_max 0.001
_refine_ls_shift/su_mean 0.000
_refine_ls_structure_factor_coef Fsqd
_refine_ls_weighting_details 'calc w=1/[\s^2^(Fo^2^)+(0.0641P)^2^+1.1790P] where P=(Fo^2^+2Fc^2^)/3'
_refine_ls_weighting_scheme calc
_refine_ls_wR_factor_gt 0.0913
_refine_ls_wR_factor_ref 0.0926
_reflns_number_gt 4597
_reflns_number_total 4801
_reflns_threshold_expression >2sigma(I)
_cod_data_source_file c005207h.txt
_cod_data_source_block 6
_cod_depositor_comments
;
The following automatic conversions were performed:

data item '_symmetry_cell_setting' value 'Triclinic' was changed to
'triclinic' in accordance with the
/home/saulius/struct/COD-crude-data/automatic-downloads/DataCite-retrospective/RSC/depositions/lib/dictionaries/cif_core.dic
dictionary named 'cif_core.dic' version 2.4.2 last updated on
2011-04-26.

Automatic conversion script
Id: cif_fix_values 6909 2019-04-08 15:41:33Z antanas 
;
_cod_original_sg_symbol_H-M 'P-1 '
_cod_database_code 7238300

loop_
_symmetry_equiv_pos_as_xyz
'x, y, z'
'-x, -y, -z'

loop_
_atom_site_label
_atom_site_type_symbol
_atom_site_fract_x
_atom_site_fract_y
_atom_site_fract_z
_atom_site_U_iso_or_equiv
_atom_site_adp_type
_atom_site_occupancy
_atom_site_symmetry_multiplicity
_atom_site_calc_flag
_atom_site_refinement_flags
Ag1 Ag 1.38028(4) 1.23142(5) 1.05143(3) 0.05412(15) Uani 1 1 d .
La1 La 0.865178(19) 0.548045(17) -0.113267(14) 0.01457(10) Uani 1 1 d .
C1 C 0.5071(4) 0.4440(4) -0.2946(3) 0.0203(7) Uani 1 1 d .
C2 C 0.3614(4) 0.4280(4) -0.2937(3) 0.0204(7) Uani 1 1 d .
C3 C 0.2467(4) 0.3824(4) -0.3939(3) 0.0211(7) Uani 1 1 d .
H3 H 0.2617 0.3719 -0.4590 0.025 Uiso 1 1 calc R
C4 C 0.1105(4) 0.3527(4) -0.3965(3) 0.0190(7) Uani 1 1 d .
C5 C 0.0871(4) 0.3679(4) -0.3003(3) 0.0205(7) Uani 1 1 d .
H5 H -0.0049 0.3460 -0.3028 0.025 Uiso 1 1 calc R
C6 C 0.2017(4) 0.4161(4) -0.1997(3) 0.0203(7) Uani 1 1 d .
C7 C 0.3388(4) 0.4452(4) -0.1967(3) 0.0222(8) Uani 1 1 d .
H7 H 0.4153 0.4763 -0.1297 0.027 Uiso 1 1 calc R
C8 C 0.1738(4) 0.4311(3) -0.0974(3) 0.0196(7) Uani 1 1 d .
C9 C -0.0241(4) 0.3460(4) -0.5773(3) 0.0219(8) Uani 1 1 d .
C10 C -0.1708(4) 0.2896(4) -0.6658(3) 0.0243(8) Uani 1 1 d .
C11 C -0.1867(5) 0.2672(5) -0.7737(4) 0.0368(10) Uani 1 1 d .
H11 H -0.1080 0.2793 -0.7926 0.044 Uiso 1 1 calc R
C12 C -0.3205(5) 0.2266(6) -0.8530(4) 0.0419(12) Uani 1 1 d .
H12 H -0.3301 0.2092 -0.9259 0.050 Uiso 1 1 calc R
C13 C -0.4210(5) 0.2306(6) -0.7265(4) 0.0451(12) Uani 1 1 d .
H13 H -0.5013 0.2187 -0.7096 0.054 Uiso 1 1 calc R
C14 C -0.2918(5) 0.2674(5) -0.6431(4) 0.0398(11) Uani 1 1 d .
H14 H -0.2857 0.2773 -0.5721 0.048 Uiso 1 1 calc R
C15 C 1.1842(4) 0.7592(4) 0.1045(3) 0.0189(7) Uani 1 1 d .
C16 C 1.2093(4) 0.8992(4) 0.1802(3) 0.0217(8) Uani 1 1 d .
C17 C 1.2568(4) 0.9369(4) 0.2939(3) 0.0223(8) Uani 1 1 d .
H17 H 1.2804 0.8775 0.3243 0.027 Uiso 1 1 calc R
C18 C 1.2691(4) 1.0630(4) 0.3626(3) 0.0226(8) Uani 1 1 d .
C19 C 1.2353(4) 1.1515(4) 0.3178(3) 0.0232(8) Uani 1 1 d .
H19 H 1.2413 1.2353 0.3636 0.028 Uiso 1 1 calc R
C20 C 1.1922(4) 1.1155(4) 0.2036(3) 0.0210(7) Uani 1 1 d .
C21 C 1.1784(4) 0.9899(4) 0.1350(3) 0.0204(7) Uani 1 1 d .
H21 H 1.1486 0.9656 0.0589 0.024 Uiso 1 1 calc R
C22 C 1.1533(4) 1.2132(4) 0.1569(3) 0.0200(7) Uani 1 1 d .
C23 C 1.2457(5) 1.0252(4) 0.5213(3) 0.0305(9) Uani 1 1 d .
C24 C 1.2834(5) 1.0798(4) 0.6444(3) 0.0269(8) Uani 1 1 d .
C25 C 1.1735(5) 1.0573(5) 0.6810(4) 0.0368(10) Uani 1 1 d .
H25 H 1.0800 1.0132 0.6304 0.044 Uiso 1 1 calc R
C26 C 1.2050(5) 1.1009(5) 0.7926(4) 0.0380(10) Uani 1 1 d .
H26 H 1.1307 1.0860 0.8163 0.046 Uiso 1 1 calc R
C27 C 1.4419(5) 1.1861(5) 0.8335(4) 0.0385(11) Uani 1 1 d .
H27 H 1.5344 1.2303 0.8858 0.046 Uiso 1 1 calc R
C28 C 1.4202(5) 1.1470(5) 0.7225(3) 0.0330(9) Uani 1 1 d .
H28 H 1.4961 1.1655 0.7010 0.040 Uiso 1 1 calc R
N1 N -0.4369(4) 0.2109(4) -0.8310(3) 0.0369(9) Uani 1 1 d .
N2 N -0.0102(3) 0.3007(3) -0.4968(3) 0.0236(7) Uani 1 1 d .
H2 H -0.0803 0.2345 -0.5068 0.028 Uiso 1 1 calc R
N3 N 1.3384(4) 1.1644(4) 0.8700(3) 0.0354(8) Uani 1 1 d .
N4 N 1.3116(4) 1.1013(3) 0.4797(3) 0.0251(7) Uani 1 1 d .
H4 H 1.3811 1.1746 0.5243 0.030 Uiso 1 1 calc R
O1 O 0.6117(3) 0.5253(3) -0.2079(2) 0.0263(6) Uani 1 1 d .
O2 O 0.5148(3) 0.3721(3) -0.3812(2) 0.0318(7) Uani 1 1 d .
O3 O 0.2679(3) 0.4383(3) -0.0136(2) 0.0314(7) Uani 1 1 d .
O4 O 0.0536(3) 0.4363(3) -0.0965(2) 0.0210(5) Uani 1 1 d .
O5 O 0.0726(3) 0.4286(3) -0.5795(2) 0.0304(6) Uani 1 1 d .
O6 O 1.1079(3) 0.7206(3) 0.0037(2) 0.0250(6) Uani 1 1 d .
O7 O 1.2398(3) 0.6898(2) 0.1474(2) 0.0228(6) Uani 1 1 d .
O8 O 1.1136(3) 1.2977(3) 0.2117(2) 0.0272(6) Uani 1 1 d .
O9 O 1.1625(3) 1.2087(3) 0.0663(2) 0.0236(6) Uani 1 1 d .
O10 O 1.1549(5) 0.9147(4) 0.4629(3) 0.0612(12) Uani 1 1 d .
O1W O 0.7954(3) 0.4189(3) -0.3245(2) 0.0246(6) Uani 1 1 d .
H1WB H 0.7057 0.3946 -0.3547 0.030 Uiso 1 1 d R
H1WA H 0.8295 0.4727 -0.3502 0.030 Uiso 1 1 d R

loop_
_atom_site_aniso_label
_atom_site_aniso_U_11
_atom_site_aniso_U_22
_atom_site_aniso_U_33
_atom_site_aniso_U_23
_atom_site_aniso_U_13
_atom_site_aniso_U_12
Ag1 0.0309(2) 0.1105(4) 0.0292(2) 0.0304(2) 0.01295(16) 0.0341(2)
La1 0.01485(14) 0.01368(13) 0.01366(13) 0.00444(9) 0.00417(9) 0.00554(9)
C1 0.0164(18) 0.0239(18) 0.0175(17) 0.0086(15) 0.0034(14) 0.0055(15)
C2 0.0170(18) 0.0201(18) 0.0208(18) 0.0057(15) 0.0061(15) 0.0059(15)
C3 0.0185(18) 0.0244(18) 0.0162(17) 0.0060(14) 0.0060(15) 0.0042(15)
C4 0.0166(17) 0.0191(17) 0.0174(17) 0.0078(14) 0.0021(14) 0.0045(14)
C5 0.0147(17) 0.0209(18) 0.0226(18) 0.0074(15) 0.0046(15) 0.0058(14)
C6 0.0205(18) 0.0191(18) 0.0180(17) 0.0057(14) 0.0052(15) 0.0069(15)
C7 0.0189(18) 0.0273(19) 0.0161(17) 0.0071(15) 0.0042(14) 0.0065(15)
C8 0.0204(18) 0.0166(17) 0.0219(18) 0.0061(14) 0.0091(15) 0.0074(14)
C9 0.0190(19) 0.0254(19) 0.0188(18) 0.0066(15) 0.0066(15) 0.0072(16)
C10 0.0206(19) 0.027(2) 0.0215(18) 0.0098(16) 0.0034(15) 0.0070(16)
C11 0.024(2) 0.064(3) 0.027(2) 0.021(2) 0.0112(18) 0.017(2)
C12 0.031(2) 0.073(3) 0.023(2) 0.021(2) 0.0085(19) 0.020(2)
C13 0.024(2) 0.078(4) 0.034(2) 0.026(2) 0.0119(19) 0.012(2)
C14 0.025(2) 0.065(3) 0.028(2) 0.025(2) 0.0081(18) 0.008(2)
C15 0.0157(17) 0.0151(17) 0.0225(18) 0.0054(14) 0.0063(15) 0.0035(14)
C16 0.0205(18) 0.0172(18) 0.0242(19) 0.0063(15) 0.0076(15) 0.0053(15)
C17 0.0245(19) 0.0185(18) 0.0213(18) 0.0085(15) 0.0048(15) 0.0075(15)
C18 0.0245(19) 0.0206(18) 0.0191(18) 0.0073(15) 0.0062(15) 0.0053(15)
C19 0.027(2) 0.0170(18) 0.0229(18) 0.0050(15) 0.0098(16) 0.0078(16)
C20 0.0213(18) 0.0188(18) 0.0231(18) 0.0094(15) 0.0077(15) 0.0074(15)
C21 0.0212(18) 0.0176(17) 0.0170(16) 0.0056(14) 0.0036(14) 0.0042(15)
C22 0.0167(17) 0.0158(17) 0.0223(18) 0.0068(15) 0.0036(15) 0.0031(14)
C23 0.037(2) 0.024(2) 0.023(2) 0.0076(17) 0.0085(18) 0.0052(18)
C24 0.035(2) 0.024(2) 0.0233(19) 0.0122(16) 0.0115(17) 0.0102(17)
C25 0.029(2) 0.042(3) 0.030(2) 0.0110(19) 0.0079(18) 0.005(2)
C26 0.032(2) 0.051(3) 0.032(2) 0.018(2) 0.0158(19) 0.011(2)
C27 0.031(2) 0.056(3) 0.025(2) 0.017(2) 0.0049(18) 0.014(2)
C28 0.033(2) 0.047(3) 0.027(2) 0.0185(19) 0.0147(18) 0.017(2)
N1 0.0242(18) 0.053(2) 0.0260(18) 0.0139(17) 0.0019(15) 0.0128(17)
N2 0.0166(15) 0.0257(16) 0.0210(16) 0.0096(13) 0.0020(13) 0.0009(13)
N3 0.036(2) 0.052(2) 0.0251(18) 0.0187(17) 0.0127(16) 0.0222(19)
N4 0.0318(18) 0.0157(15) 0.0154(15) 0.0027(12) 0.0020(13) 0.0010(13)
O1 0.0152(13) 0.0363(15) 0.0188(13) 0.0071(12) 0.0022(11) 0.0051(12)
O2 0.0182(13) 0.0414(17) 0.0240(14) 0.0005(13) 0.0092(11) 0.0058(13)
O3 0.0262(15) 0.0558(19) 0.0202(14) 0.0183(13) 0.0105(12) 0.0220(14)
O4 0.0190(13) 0.0230(13) 0.0203(12) 0.0064(10) 0.0085(10) 0.0083(11)
O5 0.0235(14) 0.0387(17) 0.0252(14) 0.0151(13) 0.0078(12) 0.0029(13)
O6 0.0256(14) 0.0187(13) 0.0210(13) 0.0034(11) 0.0038(11) 0.0039(11)
O7 0.0216(13) 0.0129(12) 0.0298(14) 0.0065(11) 0.0068(11) 0.0055(10)
O8 0.0385(16) 0.0226(14) 0.0301(14) 0.0123(12) 0.0188(13) 0.0181(13)
O9 0.0280(14) 0.0222(13) 0.0238(13) 0.0105(11) 0.0113(11) 0.0113(11)
O10 0.082(3) 0.037(2) 0.0299(18) 0.0033(15) 0.0186(19) -0.020(2)
O1W 0.0229(14) 0.0289(14) 0.0213(13) 0.0106(11) 0.0077(11) 0.0083(12)

loop_
_atom_type_symbol
_atom_type_description
_atom_type_scat_dispersion_real
_atom_type_scat_dispersion_imag
_atom_type_scat_source
C C 0.0033 0.0016 'International Tables Vol C Tables 4.2.6.8 and 6.1.1.4'
Ag Ag -0.8971 1.1015 'International Tables Vol C Tables 4.2.6.8 and 6.1.1.4'
La La -0.2871 2.4523 'International Tables Vol C Tables 4.2.6.8 and 6.1.1.4'
N N 0.0061 0.0033 'International Tables Vol C Tables 4.2.6.8 and 6.1.1.4'
O O 0.0106 0.0060 'International Tables Vol C Tables 4.2.6.8 and 6.1.1.4'
H H 0.0000 0.0000 'International Tables Vol C Tables 4.2.6.8 and 6.1.1.4'

loop_
_geom_angle_atom_site_label_1
_geom_angle_atom_site_label_2
_geom_angle_atom_site_label_3
_geom_angle
_geom_angle_site_symmetry_1
_geom_angle_site_symmetry_3
N1 Ag1 N3 121.39(14) 1_767 .
N1 Ag1 O9 124.30(12) 1_767 1_556
N3 Ag1 O9 106.76(12) . 1_556
O7 La1 O6 132.80(9) 2_765 .
O7 La1 O8 142.09(9) 2_765 2_775
O6 La1 O8 76.56(9) . 2_775
O7 La1 O1 83.91(9) 2_765 .
O6 La1 O1 141.78(9) . .
O8 La1 O1 77.01(9) 2_775 .
O7 La1 O3 77.73(10) 2_765 2_665
O6 La1 O3 105.52(9) . 2_665
O8 La1 O3 122.38(9) 2_775 2_665
O1 La1 O3 67.36(8) . 2_665
O7 La1 O4 68.99(8) 2_765 1_655
O6 La1 O4 69.44(8) . 1_655
O8 La1 O4 114.09(8) 2_775 1_655
O1 La1 O4 147.80(9) . 1_655
O3 La1 O4 120.36(8) 2_665 1_655
O7 La1 O1W 75.67(8) 2_765 .
O6 La1 O1W 119.79(8) . .
O8 La1 O1W 67.65(8) 2_775 .
O1 La1 O1W 73.49(8) . .
O3 La1 O1W 134.37(9) 2_665 .
O4 La1 O1W 82.92(8) 1_655 .
O7 La1 O4 79.38(8) 2_765 2_665
O6 La1 O4 69.67(8) . 2_665
O8 La1 O4 138.51(8) 2_775 2_665
O1 La1 O4 116.95(8) . 2_665
O3 La1 O4 49.77(8) 2_665 2_665
O4 La1 O4 75.85(8) 1_655 2_665
O1W La1 O4 151.73(8) . 2_665
O7 La1 O9 147.44(8) 2_765 2_775
O6 La1 O9 72.68(8) . 2_775
O8 La1 O9 49.85(8) 2_775 2_775
O1 La1 O9 69.20(9) . 2_775
O3 La1 O9 75.20(9) 2_665 2_775
O4 La1 O9 141.71(8) 1_655 2_775
O1W La1 O9 111.87(8) . 2_775
O4 La1 O9 96.32(8) 2_665 2_775
O7 La1 C22 151.13(9) 2_765 2_775
O6 La1 C22 76.00(9) . 2_775
O8 La1 C22 24.82(9) 2_775 2_775
O1 La1 C22 68.46(10) . 2_775
O3 La1 C22 98.20(10) 2_665 2_775
O4 La1 C22 133.34(9) 1_655 2_775
O1W La1 C22 88.17(9) . 2_775
O4 La1 C22 120.00(9) 2_665 2_775
O9 La1 C22 25.37(9) 2_775 2_775
O7 La1 C8 77.81(9) 2_765 2_665
O6 La1 C8 87.54(9) . 2_665
O8 La1 C8 134.47(9) 2_775 2_665
O1 La1 C8 91.69(9) . 2_665
O3 La1 C8 24.38(9) 2_665 2_665
O4 La1 C8 98.92(9) 1_655 2_665
O1W La1 C8 150.74(9) . 2_665
O4 La1 C8 25.40(9) 2_665 2_665
O9 La1 C8 84.77(9) 2_775 2_665
C22 La1 C8 110.10(10) 2_775 2_665
O7 La1 La1 70.05(6) 2_765 2_765
O6 La1 La1 63.73(6) . 2_765
O8 La1 La1 137.63(7) 2_775 2_765
O1 La1 La1 144.81(6) . 2_765
O3 La1 La1 83.85(6) 2_665 2_765
O4 La1 La1 39.03(5) 1_655 2_765
O1W La1 La1 119.72(6) . 2_765
O4 La1 La1 36.81(5) 2_665 2_765
O9 La1 La1 123.81(6) 2_775 2_765
C22 La1 La1 138.49(7) 2_775 2_765
C8 La1 La1 60.60(7) 2_665 2_765
O2 C1 O1 124.8(3) . .
O2 C1 C2 117.3(3) . .
O1 C1 C2 117.9(3) . .
C7 C2 C3 119.9(3) . .
C7 C2 C1 120.9(3) . .
C3 C2 C1 118.9(3) . .
C4 C3 C2 119.9(3) . .
C4 C3 H3 120.1 . .
C2 C3 H3 120.1 . .
C5 C4 C3 120.5(3) . .
C5 C4 N2 117.4(3) . .
C3 C4 N2 122.1(3) . .
C4 C5 C6 119.8(3) . .
C4 C5 H5 120.1 . .
C6 C5 H5 120.1 . .
C7 C6 C5 119.9(3) . .
C7 C6 C8 121.2(3) . .
C5 C6 C8 118.8(3) . .
C2 C7 C6 120.0(3) . .
C2 C7 H7 120.0 . .
C6 C7 H7 120.0 . .
O3 C8 O4 121.1(3) . .
O3 C8 C6 119.5(3) . .
O4 C8 C6 119.5(3) . .
O3 C8 La1 56.52(18) . 2_665
O4 C8 La1 64.58(18) . 2_665
C6 C8 La1 175.6(3) . 2_665
O5 C9 N2 123.8(3) . .
O5 C9 C10 121.4(3) . .
N2 C9 C10 114.8(3) . .
C11 C10 C14 117.9(4) . .
C11 C10 C9 119.1(4) . .
C14 C10 C9 122.9(3) . .
C12 C11 C10 119.1(4) . .
C12 C11 H11 120.5 . .
C10 C11 H11 120.5 . .
N1 C12 C11 123.5(4) . .
N1 C12 H12 118.3 . .
C11 C12 H12 118.3 . .
N1 C13 C14 123.1(4) . .
N1 C13 H13 118.5 . .
C14 C13 H13 118.5 . .
C13 C14 C10 119.3(4) . .
C13 C14 H14 120.3 . .
C10 C14 H14 120.3 . .
O6 C15 O7 125.5(3) . .
O6 C15 C16 117.2(3) . .
O7 C15 C16 117.3(3) . .
C17 C16 C21 119.9(3) . .
C17 C16 C15 120.5(3) . .
C21 C16 C15 119.5(3) . .
C16 C17 C18 120.2(3) . .
C16 C17 H17 119.9 . .
C18 C17 H17 119.9 . .
C19 C18 C17 119.9(3) . .
C19 C18 N4 119.2(3) . .
C17 C18 N4 120.9(3) . .
C18 C19 C20 120.0(3) . .
C18 C19 H19 120.0 . .
C20 C19 H19 120.0 . .
C21 C20 C19 120.2(3) . .
C21 C20 C22 121.0(3) . .
C19 C20 C22 118.7(3) . .
C20 C21 C16 119.7(3) . .
C20 C21 H21 120.1 . .
C16 C21 H21 120.1 . .
O8 C22 O9 122.5(3) . .
O8 C22 C20 117.2(3) . .
O9 C22 C20 120.3(3) . .
O8 C22 La1 57.55(18) . 2_775
O9 C22 La1 66.27(18) . 2_775
C20 C22 La1 166.4(2) . 2_775
O10 C23 N4 122.5(4) . .
O10 C23 C24 119.1(4) . .
N4 C23 C24 118.4(4) . .
C28 C24 C25 118.5(4) . .
C28 C24 C23 123.9(4) . .
C25 C24 C23 117.6(4) . .
C26 C25 C24 119.0(4) . .
C26 C25 H25 120.5 . .
C24 C25 H25 120.5 . .
N3 C26 C25 123.3(4) . .
N3 C26 H26 118.4 . .
C25 C26 H26 118.4 . .
N3 C27 C28 123.9(4) . .
N3 C27 H27 118.0 . .
C28 C27 H27 118.0 . .
C24 C28 C27 118.4(4) . .
C24 C28 H28 120.8 . .
C27 C28 H28 120.8 . .
C12 N1 C13 117.1(4) . .
C12 N1 Ag1 115.9(3) . 1_343
C13 N1 Ag1 122.8(3) . 1_343
C9 N2 C4 125.4(3) . .
C9 N2 H2 117.3 . .
C4 N2 H2 117.3 . .
C27 N3 C26 116.9(4) . .
C27 N3 Ag1 122.2(3) . .
C26 N3 Ag1 120.8(3) . .
C23 N4 C18 121.4(3) . .
C23 N4 H4 119.3 . .
C18 N4 H4 119.3 . .
C1 O1 La1 136.9(2) . .
C8 O3 La1 99.1(2) . 2_665
C8 O4 La1 151.2(2) . 1_455
C8 O4 La1 90.0(2) . 2_665
La1 O4 La1 104.15(8) 1_455 2_665
C15 O6 La1 131.0(2) . .
C15 O7 La1 128.7(2) . 2_765
C22 O8 La1 97.6(2) . 2_775
C22 O9 Ag1 118.7(2) . 1_554
C22 O9 La1 88.4(2) . 2_775
Ag1 O9 La1 107.05(10) 1_554 2_775
La1 O1W H1WB 106.5 . .
La1 O1W H1WA 109.0 . .
H1WB O1W H1WA 106.7 . .

loop_
_geom_bond_atom_site_label_1
_geom_bond_atom_site_label_2
_geom_bond_distance
_geom_bond_site_symmetry_2
Ag1 N1 2.236(4) 1_767
Ag1 N3 2.246(3) .
Ag1 O9 2.322(3) 1_556
La1 O7 2.472(2) 2_765
La1 O6 2.508(3) .
La1 O8 2.511(3) 2_775
La1 O1 2.519(3) .
La1 O3 2.524(3) 2_665
La1 O4 2.567(2) 1_655
La1 O1W 2.600(3) .
La1 O4 2.698(2) 2_665
La1 O9 2.701(3) 2_775
La1 C22 2.949(4) 2_775
La1 C8 2.988(4) 2_665
C1 O2 1.252(5) .
C1 O1 1.255(5) .
C1 C2 1.505(5) .
C2 C7 1.385(5) .
C2 C3 1.392(5) .
C3 C4 1.382(5) .
C3 H3 0.9300 .
C4 C5 1.381(5) .
C4 N2 1.417(5) .
C5 C6 1.392(5) .
C5 H5 0.9300 .
C6 C7 1.389(5) .
C6 C8 1.487(5) .
C7 H7 0.9300 .
C8 O3 1.249(5) .
C8 O4 1.282(5) .
C8 La1 2.988(4) 2_665
C9 O5 1.222(5) .
C9 N2 1.338(5) .
C9 C10 1.502(5) .
C10 C11 1.378(6) .
C10 C14 1.383(6) .
C11 C12 1.375(6) .
C11 H11 0.9300 .
C12 N1 1.330(6) .
C12 H12 0.9300 .
C13 N1 1.338(6) .
C13 C14 1.372(6) .
C13 H13 0.9300 .
C14 H14 0.9300 .
C15 O6 1.258(4) .
C15 O7 1.259(4) .
C15 C16 1.501(5) .
C16 C17 1.385(5) .
C16 C21 1.394(5) .
C17 C18 1.387(5) .
C17 H17 0.9300 .
C18 C19 1.378(5) .
C18 N4 1.430(5) .
C19 C20 1.395(5) .
C19 H19 0.9300 .
C20 C21 1.378(5) .
C20 C22 1.504(5) .
C21 H21 0.9300 .
C22 O8 1.249(5) .
C22 O9 1.264(4) .
C22 La1 2.949(4) 2_775
C23 O10 1.221(5) .
C23 N4 1.339(5) .
C23 C24 1.504(5) .
C24 C28 1.379(6) .
C24 C25 1.390(6) .
C25 C26 1.369(6) .
C25 H25 0.9300 .
C26 N3 1.349(6) .
C26 H26 0.9300 .
C27 N3 1.328(6) .
C27 C28 1.385(6) .
C27 H27 0.9300 .
C28 H28 0.9300 .
N1 Ag1 2.236(4) 1_343
N2 H2 0.8600 .
N4 H4 0.8600 .
O3 La1 2.524(3) 2_665
O4 La1 2.567(2) 1_455
O4 La1 2.698(2) 2_665
O7 La1 2.472(2) 2_765
O8 La1 2.511(3) 2_775
O9 Ag1 2.322(3) 1_554
O9 La1 2.701(3) 2_775
O1W H1WB 0.8500 .
O1W H1WA 0.8500 .

loop_
_geom_torsion_atom_site_label_1
_geom_torsion_atom_site_label_2
_geom_torsion_atom_site_label_3
_geom_torsion_atom_site_label_4
_geom_torsion
_geom_torsion_site_symmetry_1
_geom_torsion_site_symmetry_4
O2 C1 C2 C7 147.3(4) . .
O1 C1 C2 C7 -30.7(5) . .
O2 C1 C2 C3 -26.3(5) . .
O1 C1 C2 C3 155.7(4) . .
C7 C2 C3 C4 -0.9(6) . .
C1 C2 C3 C4 172.8(3) . .
C2 C3 C4 C5 0.0(6) . .
C2 C3 C4 N2 -177.3(3) . .
C3 C4 C5 C6 1.3(6) . .
N2 C4 C5 C6 178.8(3) . .
C4 C5 C6 C7 -1.8(5) . .
C4 C5 C6 C8 -179.7(3) . .
C3 C2 C7 C6 0.4(6) . .
C1 C2 C7 C6 -173.1(3) . .
C5 C6 C7 C2 0.9(6) . .
C8 C6 C7 C2 178.8(3) . .
C7 C6 C8 O3 -17.3(5) . .
C5 C6 C8 O3 160.6(4) . .
C7 C6 C8 O4 162.7(3) . .
C5 C6 C8 O4 -19.3(5) . .
C7 C6 C8 La1 -41(3) . 2_665
C5 C6 C8 La1 137(3) . 2_665
O5 C9 C10 C11 35.9(6) . .
N2 C9 C10 C11 -145.4(4) . .
O5 C9 C10 C14 -139.6(5) . .
N2 C9 C10 C14 39.1(6) . .
C14 C10 C11 C12 1.2(7) . .
C9 C10 C11 C12 -174.4(4) . .
C10 C11 C12 N1 1.9(8) . .
N1 C13 C14 C10 2.0(9) . .
C11 C10 C14 C13 -3.1(7) . .
C9 C10 C14 C13 172.4(5) . .
O6 C15 C16 C17 161.9(3) . .
O7 C15 C16 C17 -17.3(5) . .
O6 C15 C16 C21 -15.2(5) . .
O7 C15 C16 C21 165.6(3) . .
C21 C16 C17 C18 2.2(6) . .
C15 C16 C17 C18 -174.9(4) . .
C16 C17 C18 C19 -0.6(6) . .
C16 C17 C18 N4 177.1(3) . .
C17 C18 C19 C20 -1.6(6) . .
N4 C18 C19 C20 -179.4(3) . .
C18 C19 C20 C21 2.3(6) . .
C18 C19 C20 C22 178.8(3) . .
C19 C20 C21 C16 -0.7(6) . .
C22 C20 C21 C16 -177.1(3) . .
C17 C16 C21 C20 -1.5(6) . .
C15 C16 C21 C20 175.6(3) . .
C21 C20 C22 O8 152.0(4) . .
C19 C20 C22 O8 -24.4(5) . .
C21 C20 C22 O9 -28.6(5) . .
C19 C20 C22 O9 155.0(4) . .
C21 C20 C22 La1 -144.1(9) . 2_775
C19 C20 C22 La1 39.5(13) . 2_775
O10 C23 C24 C28 138.3(5) . .
N4 C23 C24 C28 -42.9(6) . .
O10 C23 C24 C25 -39.7(6) . .
N4 C23 C24 C25 139.2(4) . .
C28 C24 C25 C26 -0.8(7) . .
C23 C24 C25 C26 177.3(4) . .
C24 C25 C26 N3 -0.5(8) . .
C25 C24 C28 C27 1.4(6) . .
C23 C24 C28 C27 -176.6(4) . .
N3 C27 C28 C24 -0.8(7) . .
C11 C12 N1 C13 -3.0(8) . .
C11 C12 N1 Ag1 154.7(4) . 1_343
C14 C13 N1 C12 1.0(8) . .
C14 C13 N1 Ag1 -155.0(4) . 1_343
O5 C9 N2 C4 8.6(6) . .
C10 C9 N2 C4 -170.0(3) . .
C5 C4 N2 C9 137.6(4) . .
C3 C4 N2 C9 -45.0(6) . .
C28 C27 N3 C26 -0.4(7) . .
C28 C27 N3 Ag1 -179.7(4) . .
C25 C26 N3 C27 1.1(7) . .
C25 C26 N3 Ag1 -179.6(4) . .
N1 Ag1 N3 C27 -41.1(4) 1_767 .
O9 Ag1 N3 C27 168.1(4) 1_556 .
N1 Ag1 N3 C26 139.6(4) 1_767 .
O9 Ag1 N3 C26 -11.2(4) 1_556 .
O10 C23 N4 C18 6.6(7) . .
C24 C23 N4 C18 -172.3(4) . .
C19 C18 N4 C23 125.3(4) . .
C17 C18 N4 C23 -52.4(6) . .
O2 C1 O1 La1 -27.9(6) . .
C2 C1 O1 La1 149.9(3) . .
O7 La1 O1 C1 -47.8(4) 2_765 .
O6 La1 O1 C1 146.5(3) . .
O8 La1 O1 C1 99.2(4) 2_775 .
O3 La1 O1 C1 -127.0(4) 2_665 .
O4 La1 O1 C1 -15.6(4) 1_655 .
O1W La1 O1 C1 29.0(3) . .
O4 La1 O1 C1 -122.6(3) 2_665 .
O9 La1 O1 C1 150.9(4) 2_775 .
C22 La1 O1 C1 123.6(4) 2_775 .
C8 La1 O1 C1 -125.4(4) 2_665 .
La1 La1 O1 C1 -89.5(4) 2_765 .
O4 C8 O3 La1 2.1(4) . 2_665
C6 C8 O3 La1 -177.8(3) . 2_665
O3 C8 O4 La1 118.7(4) . 1_455
C6 C8 O4 La1 -61.4(6) . 1_455
La1 C8 O4 La1 120.6(5) 2_665 1_455
O3 C8 O4 La1 -1.9(4) . 2_665
C6 C8 O4 La1 178.0(3) . 2_665
O7 C15 O6 La1 67.6(5) . .
C16 C15 O6 La1 -111.5(3) . .
O7 La1 O6 C15 -52.4(3) 2_765 .
O8 La1 O6 C15 155.4(3) 2_775 .
O1 La1 O6 C15 108.0(3) . .
O3 La1 O6 C15 35.1(3) 2_665 .
O4 La1 O6 C15 -82.1(3) 1_655 .
O1W La1 O6 C15 -150.6(3) . .
O4 La1 O6 C15 -0.1(3) 2_665 .
O9 La1 O6 C15 103.7(3) 2_775 .
C22 La1 O6 C15 129.8(3) 2_775 .
C8 La1 O6 C15 18.4(3) 2_665 .
La1 La1 O6 C15 -39.8(3) 2_765 .
O6 C15 O7 La1 -42.1(5) . 2_765
C16 C15 O7 La1 137.0(3) . 2_765
O9 C22 O8 La1 -13.9(4) . 2_775
C20 C22 O8 La1 165.5(3) . 2_775
O8 C22 O9 Ag1 121.4(3) . 1_554
C20 C22 O9 Ag1 -58.0(4) . 1_554
La1 C22 O9 Ag1 108.58(18) 2_775 1_554
O8 C22 O9 La1 12.8(4) . 2_775
C20 C22 O9 La1 -166.5(3) . 2_775
